data_2310619
loop_
_publ_author_name
'Keeling, R.O.jr.'

_publ_section_title
;
 The structure of Ni W O4
;
_journal_name_full 'Acta Crystallographica (1,1948-23,1967)'
_journal_page_first 209
_journal_page_last 213
_journal_volume 10
_journal_year 1957
_chemical_formula_sum 'Ni O4 W'
_chemical_name_systematic 'Ni (W O4)'
_space_group_IT_number 13
_symmetry_space_group_name_Hall '-P 2yc'
_symmetry_space_group_name_H-M 'P 1 2/c 1'
_cell_angle_alpha 90
_cell_angle_beta 90.01
_cell_angle_gamma 90
_cell_formula_units_Z 2
_cell_length_a 4.6
_cell_length_b 5.66
_cell_length_c 4.91
_cell_volume 127.837
_citation_journal_id_ASTM ACCRA9
_cod_data_source_file Keeling_ACCRA9_1957_228.cif
_cod_data_source_block Ni1O4W1
_cod_original_cell_volume 127.8367
_cod_original_formula_sum 'Ni1 O4 W1'
_cod_database_code 2310619

loop_
_symmetry_equiv_pos_as_xyz
x,y,z
-x,y,-z+1/2
-x,-y,-z
x,-y,z-1/2

loop_
_atom_site_label
_atom_site_type_symbol
_atom_site_fract_x
_atom_site_fract_y
_atom_site_fract_z
_atom_site_occupancy
_atom_site_U_iso_or_equiv
O2 O-2 0.26 0.38 0.3 1 0.0
O1 O-2 0.22 0.11 0.96 1 0.0
W1 W+6 0 0.18 0.25 1 0.0
Ni1 Ni+2 0.5 0.653 0.25 1 0.0
